data_2222742
loop_
_publ_author_name
'Fang, Zheng'
'Wang, Yong-Lu'
'Ren, Li-Li'
'Wei, Ping'

_publ_section_title
;
 Phenyl <i>N</i>-(4-methoxyphenyl)carbamate
;
_journal_coeditor_code HK2744
_journal_issue 8
_journal_name_full 'Acta Crystallographica Section E'
_journal_page_first o1997
_journal_paper_doi 10.1107/S1600536809028785
_journal_volume 65
_journal_year 2009
_chemical_formula_iupac 'C14 H13 N O3'
_chemical_formula_moiety 'C14 H13 N O3'
_chemical_formula_sum 'C14 H13 N O3'
_chemical_formula_weight 243.25
_chemical_name_systematic
;
Phenyl <i>N</i>-(4-methoxyphenyl)carbamate
;
_space_group_IT_number 14
_symmetry_cell_setting monoclinic
_symmetry_space_group_name_Hall '-P 2yn'
_symmetry_space_group_name_H-M 'P 1 21/n 1'
_atom_sites_solution_hydrogens geom
_atom_sites_solution_primary direct
_atom_sites_solution_secondary difmap
_audit_creation_method SHELXL-97
_cell_angle_alpha 90.00
_cell_angle_beta 100.27(3)
_cell_angle_gamma 90.00
_cell_formula_units_Z 8
_cell_length_a 9.869(2)
_cell_length_b 10.870(2)
_cell_length_c 23.319(5)
_cell_measurement_reflns_used 25
_cell_measurement_temperature 294(2)
_cell_measurement_theta_max 13
_cell_measurement_theta_min 10
_cell_volume 2461.5(9)
_computing_cell_refinement 'CAD-4 Software (Enraf--Nonius, 1989)'
_computing_data_collection 'CAD-4 Software (Enraf--Nonius, 1989)'
_computing_data_reduction 'XCAD4 (Harms & Wocadlo, 1995)'
_computing_molecular_graphics 'ORTEP-3 for Windows (Farrugia, 1997) and PLATON (Spek, 2009)'
_computing_publication_material 'SHELXL97 (Sheldrick, 2008)'
_computing_structure_refinement 'SHELXL97 (Sheldrick, 2008)'
_computing_structure_solution 'SHELXS97 (Sheldrick, 2008)'
_diffrn_ambient_temperature 294(2)
_diffrn_measured_fraction_theta_full 0.997
_diffrn_measured_fraction_theta_max 0.997
_diffrn_measurement_device_type 'Enraf--Nonius CAD-4'
_diffrn_measurement_method \w/2\q
_diffrn_radiation_monochromator graphite
_diffrn_radiation_source 'fine-focus sealed tube'
_diffrn_radiation_type MoK\a
_diffrn_radiation_wavelength 0.71073
_diffrn_reflns_av_R_equivalents 0.0448
_diffrn_reflns_av_sigmaI/netI 0.0653
_diffrn_reflns_limit_h_max 11
_diffrn_reflns_limit_h_min 0
_diffrn_reflns_limit_k_max 13
_diffrn_reflns_limit_k_min 0
_diffrn_reflns_limit_l_max 27
_diffrn_reflns_limit_l_min -28
_diffrn_reflns_number 4733
_diffrn_reflns_theta_full 25.29
_diffrn_reflns_theta_max 25.29
_diffrn_reflns_theta_min 1.78
_diffrn_standards_decay_% 1
_diffrn_standards_interval_time 120
_diffrn_standards_number 3
_exptl_absorpt_coefficient_mu 0.093
_exptl_absorpt_correction_T_max 0.9908
_exptl_absorpt_correction_T_min 0.9726
_exptl_absorpt_correction_type psi-scan
_exptl_absorpt_process_details '(North <i>et al.</i>,  1968)'
_exptl_crystal_colour colorless
_exptl_crystal_density_diffrn 1.313
_exptl_crystal_density_method 'not measured'
_exptl_crystal_description block
_exptl_crystal_F_000 1024
_exptl_crystal_size_max 0.30
_exptl_crystal_size_mid 0.20
_exptl_crystal_size_min 0.10
_refine_diff_density_max 0.433
_refine_diff_density_min -0.340
_refine_ls_extinction_method none
_refine_ls_goodness_of_fit_ref 1.030
_refine_ls_hydrogen_treatment constr
_refine_ls_matrix_type full
_refine_ls_number_parameters 319
_refine_ls_number_reflns 4459
_refine_ls_number_restraints 0
_refine_ls_restrained_S_all 1.075
_refine_ls_R_factor_all 0.1455
_refine_ls_R_factor_gt 0.0686
_refine_ls_shift/su_max 0.000
_refine_ls_shift/su_mean 0.000
_refine_ls_structure_factor_coef Fsqd
_refine_ls_weighting_details 'calc w=1/[\s^2^(Fo^2^)+(0.08P)^2^] where P=(Fo^2^+2Fc^2^)/3'
_refine_ls_weighting_scheme calc
_refine_ls_wR_factor_gt 0.1558
_refine_ls_wR_factor_ref 0.1842
_reflns_number_gt 2109
_reflns_number_total 4459
_reflns_threshold_expression I>2\s(I)
_cod_data_source_file hk2744.cif
_cod_data_source_block I
_cod_original_sg_symbol_H-M 'P 21/n'
_cod_database_code 2222742
_cod_database_fobs_code 2222742

loop_
_symmetry_equiv_pos_as_xyz
'x, y, z'
'-x+1/2, y+1/2, -z+1/2'
'-x, -y, -z'
'x-1/2, -y-1/2, z-1/2'

loop_
_atom_site_type_symbol
_atom_site_label
_atom_site_fract_x
_atom_site_fract_y
_atom_site_fract_z
_atom_site_U_iso_or_equiv
_atom_site_adp_type
_atom_site_calc_flag
_atom_site_refinement_flags
_atom_site_occupancy
_atom_site_disorder_assembly
_atom_site_disorder_group
O O1 1.0212(2) 0.7911(3) 0.03978(13) 0.0894(8) Uani d . 1 . .
O O2 0.8011(2) 0.7329(2) 0.01287(11) 0.0730(8) Uani d . 1 . .
O O3 0.6882(3) 0.3624(3) -0.20767(12) 0.0811(8) Uani d . 1 . .
O O4 1.4527(2) 0.6417(3) -0.07369(12) 0.0818(9) Uani d . 1 . .
O O5 1.2693(2) 0.7162(2) -0.03922(11) 0.0731(8) Uani d . 1 . .
O O6 1.4470(2) 1.1216(2) 0.16973(11) 0.0725(8) Uani d . 1 . .
N N1 0.9696(3) 0.6635(3) -0.03360(15) 0.0730(9) Uani d . 1 . .
H H1A 1.0567 0.6696 -0.0331 0.088 Uiso calc R 1 . .
N N2 1.4897(3) 0.7712(3) -0.00016(13) 0.0618(8) Uani d . 1 . .
H H2B 1.5736 0.7542 -0.0026 0.074 Uiso calc R 1 . .
C C1 0.9618(5) 1.0279(5) 0.1698(3) 0.1066(17) Uani d DU 1 . .
H H1B 0.9538 1.0851 0.1986 0.128 Uiso calc R 1 . .
C C2 1.0165(5) 0.9067(6) 0.1852(2) 0.1185(18) Uani d DU 1 . .
H H2A 1.0409 0.8824 0.2239 0.142 Uiso calc R 1 . .
C C3 1.0310(4) 0.8289(5) 0.1404(2) 0.0975(15) Uani d U 1 . .
H H3A 1.0668 0.7505 0.1486 0.117 Uiso calc R 1 . .
C C4 0.9940(3) 0.8648(4) 0.08460(18) 0.0628(10) Uani d DU 1 . .
C C5 0.9390(4) 0.9807(4) 0.07198(19) 0.0745(11) Uani d DU 1 . .
H H5A 0.9125 1.0061 0.0335 0.089 Uiso calc R 1 . .
C C6 0.9246(4) 1.0556(5) 0.1160(2) 0.0919(14) Uani d U 1 . .
H H6A 0.8851 1.1325 0.1069 0.110 Uiso calc R 1 . .
C C7 0.9180(4) 0.7285(4) 0.0059(2) 0.0894(8) Uani d . 1 . .
C C8 0.8940(4) 0.5852(3) -0.07637(18) 0.0628(10) Uani d . 1 . .
C C9 0.7833(4) 0.5173(4) -0.06612(18) 0.0689(11) Uani d . 1 . .
H H9A 0.7568 0.5211 -0.0298 0.083 Uiso calc R 1 . .
C C10 0.7113(4) 0.4439(4) -0.10902(17) 0.0684(11) Uani d . 1 . .
H H10A 0.6362 0.3990 -0.1016 0.082 Uiso calc R 1 . .
C C11 0.7492(4) 0.4364(4) -0.16274(18) 0.0627(10) Uani d . 1 . .
C C12 0.8617(4) 0.5036(4) -0.17297(18) 0.0724(11) Uani d . 1 . .
H H12A 0.8891 0.4986 -0.2090 0.087 Uiso calc R 1 . .
C C13 0.9328(4) 0.5771(4) -0.13035(19) 0.0736(11) Uani d . 1 . .
H H13A 1.0079 0.6221 -0.1378 0.088 Uiso calc R 1 . .
C C14 0.5858(5) 0.2793(4) -0.1969(2) 0.0984(15) Uani d . 1 . .
H H14A 0.5518 0.2336 -0.2317 0.148 Uiso calc R 1 . .
H H14B 0.5115 0.3242 -0.1852 0.148 Uiso calc R 1 . .
H H14C 0.6245 0.2236 -0.1664 0.148 Uiso calc R 1 . .
C C15 1.2046(4) 0.4562(5) -0.2066(2) 0.0894(14) Uani d . 1 . .
H H15A 1.1504 0.4138 -0.2370 0.107 Uiso calc R 1 . .
C C16 1.2464(5) 0.5728(5) -0.2151(2) 0.0938(14) Uani d . 1 . .
H H16A 1.2203 0.6100 -0.2513 0.113 Uiso calc R 1 . .
C C17 1.3267(4) 0.6362(4) -0.17070(19) 0.0764(12) Uani d . 1 . .
H H17A 1.3553 0.7160 -0.1765 0.092 Uiso calc R 1 . .
C C18 1.3637(3) 0.5799(4) -0.11805(17) 0.0645(11) Uani d . 1 . .
C C19 1.3217(4) 0.4635(4) -0.1092(2) 0.0778(12) Uani d . 1 . .
H H19A 1.3471 0.4261 -0.0730 0.093 Uiso calc R 1 . .
C C20 1.2418(5) 0.4019(4) -0.1541(3) 0.0903(14) Uani d . 1 . .
H H20A 1.2130 0.3220 -0.1484 0.108 Uiso calc R 1 . .
C C21 1.3919(4) 0.7121(3) -0.03685(16) 0.0584(10) Uani d . 1 . .
C C22 1.4700(3) 0.8590(3) 0.04237(15) 0.0526(9) Uani d . 1 . .
C C23 1.5852(3) 0.9022(4) 0.07914(16) 0.0629(10) Uani d . 1 . .
H H23A 1.6716 0.8719 0.0758 0.075 Uiso calc R 1 . .
C C24 1.5739(4) 0.9892(4) 0.12045(17) 0.0661(11) Uani d . 1 . .
H H24A 1.6528 1.0165 0.1451 0.079 Uiso calc R 1 . .
C C25 1.4473(3) 1.0370(3) 0.12614(15) 0.0554(9) Uani d . 1 . .
C C26 1.3334(3) 0.9931(4) 0.09065(16) 0.0646(10) Uani d . 1 . .
H H26A 1.2471 1.0230 0.0944 0.078 Uiso calc R 1 . .
C C27 1.3439(3) 0.9049(4) 0.04911(17) 0.0688(11) Uani d . 1 . .
H H27A 1.2645 0.8760 0.0253 0.083 Uiso calc R 1 . .
C C28 1.3265(4) 1.1931(4) 0.16771(19) 0.0853(13) Uani d . 1 . .
H H28A 1.3391 1.2493 0.2000 0.128 Uiso calc R 1 . .
H H28B 1.2499 1.1400 0.1699 0.128 Uiso calc R 1 . .
H H28C 1.3089 1.2386 0.1319 0.128 Uiso calc R 1 . .

loop_
_atom_site_aniso_label
_atom_site_aniso_U_11
_atom_site_aniso_U_22
_atom_site_aniso_U_33
_atom_site_aniso_U_12
_atom_site_aniso_U_13
_atom_site_aniso_U_23
O1 0.0469(13) 0.107(2) 0.118(2) -0.0070(13) 0.0267(13) -0.0378(17)
O2 0.0419(13) 0.0875(19) 0.092(2) 0.0005(13) 0.0174(12) -0.0078(15)
O3 0.085(2) 0.085(2) 0.0725(19) -0.0031(17) 0.0130(15) 0.0021(17)
O4 0.0475(14) 0.114(2) 0.0847(19) -0.0007(15) 0.0136(14) -0.0360(18)
O5 0.0390(14) 0.095(2) 0.0863(19) -0.0060(14) 0.0130(12) -0.0183(16)
O6 0.0538(15) 0.0753(18) 0.0846(19) 0.0041(14) 0.0023(13) -0.0187(16)
N1 0.0414(16) 0.081(2) 0.100(2) -0.0004(17) 0.0213(17) -0.009(2)
N2 0.0363(14) 0.088(2) 0.0609(18) 0.0009(16) 0.0069(13) -0.0087(18)
C1 0.072(3) 0.141(4) 0.104(4) -0.021(3) 0.009(3) -0.049(4)
C2 0.098(4) 0.176(5) 0.076(3) 0.010(4) -0.001(3) 0.023(3)
C3 0.083(3) 0.107(4) 0.101(3) 0.033(3) 0.012(3) 0.033(3)
C4 0.0358(18) 0.075(3) 0.077(3) -0.0032(19) 0.0079(18) -0.004(2)
C5 0.058(2) 0.097(3) 0.069(3) 0.009(2) 0.014(2) 0.018(2)
C6 0.074(3) 0.083(3) 0.119(4) -0.010(3) 0.018(3) -0.008(3)
C7 0.0469(13) 0.107(2) 0.118(2) -0.0070(13) 0.0267(13) -0.0378(17)
C8 0.046(2) 0.059(2) 0.087(3) 0.0060(19) 0.019(2) 0.002(2)
C9 0.058(2) 0.079(3) 0.073(3) -0.001(2) 0.023(2) 0.005(2)
C10 0.057(2) 0.081(3) 0.072(3) -0.005(2) 0.022(2) 0.007(2)
C11 0.059(2) 0.057(2) 0.073(3) 0.008(2) 0.011(2) 0.006(2)
C12 0.074(3) 0.066(3) 0.084(3) 0.004(2) 0.035(2) -0.002(2)
C13 0.061(2) 0.069(3) 0.100(3) -0.003(2) 0.039(2) -0.001(3)
C14 0.091(3) 0.102(4) 0.103(4) -0.026(3) 0.017(3) 0.001(3)
C15 0.061(3) 0.111(4) 0.096(4) -0.008(3) 0.015(3) -0.037(3)
C16 0.086(3) 0.122(4) 0.072(3) 0.000(3) 0.010(3) 0.000(3)
C17 0.071(3) 0.081(3) 0.075(3) -0.014(2) 0.008(2) 0.002(3)
C18 0.041(2) 0.088(3) 0.065(3) 0.002(2) 0.0099(19) -0.014(2)
C19 0.070(3) 0.079(3) 0.086(3) -0.004(2) 0.016(2) 0.009(3)
C20 0.077(3) 0.081(3) 0.113(4) -0.015(3) 0.018(3) -0.010(3)
C21 0.046(2) 0.066(3) 0.063(2) 0.002(2) 0.0094(19) 0.002(2)
C22 0.0417(19) 0.062(2) 0.054(2) -0.0021(18) 0.0065(16) 0.007(2)
C23 0.0374(19) 0.081(3) 0.069(2) -0.0005(19) 0.0063(17) -0.001(2)
C24 0.043(2) 0.082(3) 0.069(3) -0.003(2) -0.0026(17) -0.003(2)
C25 0.041(2) 0.064(3) 0.059(2) 0.0010(18) 0.0039(17) 0.003(2)
C26 0.042(2) 0.082(3) 0.070(3) 0.007(2) 0.0102(18) -0.007(2)
C27 0.0359(19) 0.087(3) 0.081(3) 0.0007(19) 0.0022(18) -0.012(2)
C28 0.066(3) 0.087(3) 0.103(3) 0.012(2) 0.015(2) -0.021(3)

loop_
_atom_type_symbol
_atom_type_description
_atom_type_scat_dispersion_real
_atom_type_scat_dispersion_imag
_atom_type_scat_source
C C 0.0033 0.0016 'International Tables Vol C Tables 4.2.6.8 and 6.1.1.4'
H H 0.0000 0.0000 'International Tables Vol C Tables 4.2.6.8 and 6.1.1.4'
N N 0.0061 0.0033 'International Tables Vol C Tables 4.2.6.8 and 6.1.1.4'
O O 0.0106 0.0060 'International Tables Vol C Tables 4.2.6.8 and 6.1.1.4'

loop_
_geom_angle_atom_site_label_1
_geom_angle_atom_site_label_2
_geom_angle_atom_site_label_3
_geom_angle_site_symmetry_1
_geom_angle_site_symmetry_3
_geom_angle
_geom_angle_publ_flag
C7 O1 C4 . . 120.3(3) ?
C11 O3 C14 . . 118.0(3) ?
C21 O4 C18 . . 116.4(3) ?
C25 O6 C28 . . 117.2(3) ?
C7 N1 C8 . . 125.9(3) ?
C7 N1 H1A . . 117.0 ?
C8 N1 H1A . . 117.0 ?
C21 N2 C22 . . 126.9(3) ?
C21 N2 H2B . . 116.6 ?
C22 N2 H2B . . 116.6 ?
C6 C1 C2 . . 119.2(5) ?
C6 C1 H1B . . 120.4 ?
C2 C1 H1B . . 120.4 ?
C3 C2 C1 . . 117.2(5) ?
C3 C2 H2A . . 121.4 ?
C1 C2 H2A . . 121.4 ?
C4 C3 C2 . . 120.8(5) ?
C4 C3 H3A . . 119.6 ?
C2 C3 H3A . . 119.6 ?
C3 C4 O1 . . 120.5(4) ?
C3 C4 C5 . . 119.9(4) ?
O1 C4 C5 . . 119.3(4) ?
C6 C5 C4 . . 118.9(4) ?
C6 C5 H5A . . 120.5 ?
C4 C5 H5A . . 120.5 ?
C1 C6 C5 . . 123.9(5) ?
C1 C6 H6A . . 118.1 ?
C5 C6 H6A . . 118.1 ?
O2 C7 N1 . . 127.8(4) ?
O2 C7 O1 . . 123.0(4) ?
N1 C7 O1 . . 109.2(3) ?
C9 C8 C13 . . 118.8(4) ?
C9 C8 N1 . . 122.3(4) ?
C13 C8 N1 . . 118.8(3) ?
C8 C9 C10 . . 120.6(4) ?
C8 C9 H9A . . 119.7 ?
C10 C9 H9A . . 119.7 ?
C11 C10 C9 . . 120.6(4) ?
C11 C10 H10A . . 119.7 ?
C9 C10 H10A . . 119.7 ?
O3 C11 C10 . . 125.3(4) ?
O3 C11 C12 . . 115.7(4) ?
C10 C11 C12 . . 118.9(4) ?
C13 C12 C11 . . 120.4(4) ?
C13 C12 H12A . . 119.8 ?
C11 C12 H12A . . 119.8 ?
C12 C13 C8 . . 120.6(4) ?
C12 C13 H13A . . 119.7 ?
C8 C13 H13A . . 119.7 ?
O3 C14 H14A . . 109.5 ?
O3 C14 H14B . . 109.5 ?
H14A C14 H14B . . 109.5 ?
O3 C14 H14C . . 109.5 ?
H14A C14 H14C . . 109.5 ?
H14B C14 H14C . . 109.5 ?
C20 C15 C16 . . 120.0(5) ?
C20 C15 H15A . . 120.0 ?
C16 C15 H15A . . 120.0 ?
C15 C16 C17 . . 120.6(5) ?
C15 C16 H16A . . 119.7 ?
C17 C16 H16A . . 119.7 ?
C18 C17 C16 . . 118.7(4) ?
C18 C17 H17A . . 120.6 ?
C16 C17 H17A . . 120.6 ?
C19 C18 C17 . . 121.0(4) ?
C19 C18 O4 . . 120.1(4) ?
C17 C18 O4 . . 118.8(4) ?
C18 C19 C20 . . 119.3(4) ?
C18 C19 H19A . . 120.3 ?
C20 C19 H19A . . 120.3 ?
C15 C20 C19 . . 120.4(5) ?
C15 C20 H20A . . 119.8 ?
C19 C20 H20A . . 119.8 ?
O5 C21 N2 . . 128.2(4) ?
O5 C21 O4 . . 122.9(3) ?
N2 C21 O4 . . 108.9(3) ?
C27 C22 C23 . . 117.9(4) ?
C27 C22 N2 . . 124.4(3) ?
C23 C22 N2 . . 117.7(3) ?
C24 C23 C22 . . 120.8(3) ?
C24 C23 H23A . . 119.6 ?
C22 C23 H23A . . 119.6 ?
C23 C24 C25 . . 121.1(3) ?
C23 C24 H24A . . 119.5 ?
C25 C24 H24A . . 119.5 ?
C26 C25 O6 . . 125.2(3) ?
C26 C25 C24 . . 118.3(4) ?
O6 C25 C24 . . 116.4(3) ?
C25 C26 C27 . . 121.0(3) ?
C25 C26 H26A . . 119.5 ?
C27 C26 H26A . . 119.5 ?
C22 C27 C26 . . 120.9(3) ?
C22 C27 H27A . . 119.5 ?
C26 C27 H27A . . 119.5 ?
O6 C28 H28A . . 109.5 ?
O6 C28 H28B . . 109.5 ?
H28A C28 H28B . . 109.5 ?
O6 C28 H28C . . 109.5 ?
H28A C28 H28C . . 109.5 ?
H28B C28 H28C . . 109.5 ?

loop_
_geom_bond_atom_site_label_1
_geom_bond_atom_site_label_2
_geom_bond_site_symmetry_2
_geom_bond_distance
_geom_bond_publ_flag
O1 C7 . 1.355(5) ?
O1 C4 . 1.381(4) ?
O2 C7 . 1.195(4) ?
O3 C11 . 1.372(4) ?
O3 C14 . 1.411(4) ?
O4 C21 . 1.366(4) ?
O4 C18 . 1.403(4) ?
O5 C21 . 1.203(4) ?
O6 C25 . 1.371(4) ?
O6 C28 . 1.414(4) ?
N1 C7 . 1.332(5) ?
N1 C8 . 1.418(5) ?
N1 H1A . 0.8600 ?
N2 C21 . 1.335(4) ?
N2 C22 . 1.414(4) ?
N2 H2B . 0.8600 ?
C1 C6 . 1.279(6) ?
C1 C2 . 1.445(4) ?
C1 H1B . 0.9300 ?
C2 C3 . 1.371(7) ?
C2 H2A . 0.9300 ?
C3 C4 . 1.344(5) ?
C3 H3A . 0.9300 ?
C4 C5 . 1.383(5) ?
C5 C6 . 1.337(6) ?
C5 H5A . 0.9300 ?
C6 H6A . 0.9300 ?
C8 C9 . 1.374(5) ?
C8 C13 . 1.382(5) ?
C9 C10 . 1.374(5) ?
C9 H9A . 0.9300 ?
C10 C11 . 1.372(5) ?
C10 H10A . 0.9300 ?
C11 C12 . 1.385(5) ?
C12 C13 . 1.367(5) ?
C12 H12A . 0.9300 ?
C13 H13A . 0.9300 ?
C14 H14A . 0.9600 ?
C14 H14B . 0.9600 ?
C14 H14C . 0.9600 ?
C15 C20 . 1.349(6) ?
C15 C16 . 1.358(6) ?
C15 H15A . 0.9300 ?
C16 C17 . 1.371(6) ?
C16 H16A . 0.9300 ?
C17 C18 . 1.362(5) ?
C17 H17A . 0.9300 ?
C18 C19 . 1.359(5) ?
C19 C20 . 1.369(6) ?
C19 H19A . 0.9300 ?
C20 H20A . 0.9300 ?
C22 C27 . 1.376(5) ?
C22 C23 . 1.378(5) ?
C23 C24 . 1.368(5) ?
C23 H23A . 0.9300 ?
C24 C25 . 1.382(5) ?
C24 H24A . 0.9300 ?
C25 C26 . 1.357(5) ?
C26 C27 . 1.380(5) ?
C26 H26A . 0.9300 ?
C27 H27A . 0.9300 ?
C28 H28A . 0.9600 ?
C28 H28B . 0.9600 ?
C28 H28C . 0.9600 ?

loop_
_geom_hbond_atom_site_label_D
_geom_hbond_atom_site_label_H
_geom_hbond_atom_site_label_A
_geom_hbond_site_symmetry_A
_geom_hbond_distance_DH
_geom_hbond_distance_HA
_geom_hbond_distance_DA
_geom_hbond_angle_DHA
N1 H1A O5 . 0.86 2.19 3.038(4) 170
N2 H2B O2 1_655 0.86 2.22 3.062(4) 166
C6 H6A O5 3_775 0.93 2.58 3.435(5) 153
C9 H9A O2 . 0.93 2.52 2.967(5) 110
C23 H23A O2 1_655 0.93 2.60 3.390(4) 144
C27 H27A O5 . 0.93 2.30 2.907(5) 122

loop_
_geom_torsion_atom_site_label_1
_geom_torsion_atom_site_label_2
_geom_torsion_atom_site_label_3
_geom_torsion_atom_site_label_4
_geom_torsion_site_symmetry_1
_geom_torsion_site_symmetry_2
_geom_torsion_site_symmetry_3
_geom_torsion_site_symmetry_4
_geom_torsion
_geom_torsion_publ_flag
C6 C1 C2 C3 . . . . 2.7(8) ?
C1 C2 C3 C4 . . . . -0.7(7) ?
C2 C3 C4 O1 . . . . 173.6(4) ?
C2 C3 C4 C5 . . . . -0.9(7) ?
C7 O1 C4 C3 . . . . 106.2(5) ?
C7 O1 C4 C5 . . . . -79.3(5) ?
C3 C4 C5 C6 . . . . 0.5(6) ?
O1 C4 C5 C6 . . . . -174.0(3) ?
C2 C1 C6 C5 . . . . -3.3(7) ?
C4 C5 C6 C1 . . . . 1.7(7) ?
C8 N1 C7 O2 . . . . 0.3(8) ?
C8 N1 C7 O1 . . . . 179.2(3) ?
C4 O1 C7 O2 . . . . -0.4(7) ?
C4 O1 C7 N1 . . . . -179.4(4) ?
C7 N1 C8 C9 . . . . -34.6(6) ?
C7 N1 C8 C13 . . . . 145.2(4) ?
C13 C8 C9 C10 . . . . -0.8(6) ?
N1 C8 C9 C10 . . . . 179.0(3) ?
C8 C9 C10 C11 . . . . 0.5(6) ?
C14 O3 C11 C10 . . . . -5.6(5) ?
C14 O3 C11 C12 . . . . 171.3(3) ?
C9 C10 C11 O3 . . . . 177.2(3) ?
C9 C10 C11 C12 . . . . 0.3(6) ?
O3 C11 C12 C13 . . . . -177.8(3) ?
C10 C11 C12 C13 . . . . -0.7(6) ?
C11 C12 C13 C8 . . . . 0.3(6) ?
C9 C8 C13 C12 . . . . 0.4(6) ?
N1 C8 C13 C12 . . . . -179.3(3) ?
C20 C15 C16 C17 . . . . 0.2(7) ?
C15 C16 C17 C18 . . . . 0.0(6) ?
C16 C17 C18 C19 . . . . -0.3(6) ?
C16 C17 C18 O4 . . . . 176.2(3) ?
C21 O4 C18 C19 . . . . -91.7(4) ?
C21 O4 C18 C17 . . . . 91.7(4) ?
C17 C18 C19 C20 . . . . 0.4(6) ?
O4 C18 C19 C20 . . . . -176.0(3) ?
C16 C15 C20 C19 . . . . -0.1(7) ?
C18 C19 C20 C15 . . . . -0.2(6) ?
C22 N2 C21 O5 . . . . -4.3(6) ?
C22 N2 C21 O4 . . . . 175.8(3) ?
C18 O4 C21 O5 . . . . 4.5(6) ?
C18 O4 C21 N2 . . . . -175.5(3) ?
C21 N2 C22 C27 . . . . -5.7(6) ?
C21 N2 C22 C23 . . . . 174.9(3) ?
C27 C22 C23 C24 . . . . -0.8(5) ?
N2 C22 C23 C24 . . . . 178.6(3) ?
C22 C23 C24 C25 . . . . -0.7(6) ?
C28 O6 C25 C26 . . . . -18.3(5) ?
C28 O6 C25 C24 . . . . 165.1(3) ?
C23 C24 C25 C26 . . . . 1.7(6) ?
C23 C24 C25 O6 . . . . 178.6(3) ?
O6 C25 C26 C27 . . . . -177.9(3) ?
C24 C25 C26 C27 . . . . -1.3(6) ?
C23 C22 C27 C26 . . . . 1.2(5) ?
N2 C22 C27 C26 . . . . -178.1(3) ?
C25 C26 C27 C22 . . . . -0.2(6) ?
